data_2240314
loop_
_publ_author_name
'Bouchama, Abdelaziz'
'Yahiaoui, Messaoud'
'Chiter, Chaabane'
'Setifi, Zouaoui'
'Simpson, Jim'

_publ_section_title
;
 Crystal structure of
 (<i>Z</i>)-2-[(<i>E</i>)-2-benzylidenehydrazin-1-ylidene]-1,2-diphenylethanone
;
_journal_coeditor_code SU5029
_journal_issue 1
_journal_name_full 'Acta Crystallographica Section E'
_journal_page_first 35
_journal_page_last 37
_journal_paper_doi 10.1107/S2056989014026358
_journal_volume 71
_journal_year 2015
_chemical_formula_iupac 'C21 H16 N2 O'
_chemical_formula_moiety 'C21 H16 N2 O'
_chemical_formula_sum 'C21 H16 N2 O'
_chemical_formula_weight 312.36
_chemical_name_systematic
;
(<i>Z</i>)-2-[(<i>E</i>)-2-Benzylidenehydrazin-1-ylidene]-1,2-diphenylethanone
;
_space_group_IT_number 43
_symmetry_cell_setting orthorhombic
_symmetry_space_group_name_Hall 'F -2d 2'
_symmetry_space_group_name_H-M 'F 2 d d'
_atom_sites_solution_hydrogens geom
_audit_conform_dict_name cif_core.dic
_audit_conform_dict_version 2.3
_audit_creation_method 'WinGX routine CIF_UPDATE'
_cell_angle_alpha 90
_cell_angle_beta 90
_cell_angle_gamma 90
_cell_formula_units_Z 16
_cell_length_a 8.1653(3)
_cell_length_b 27.6113(11)
_cell_length_c 29.6818(13)
_cell_measurement_reflns_used 2807
_cell_measurement_temperature 150(2)
_cell_measurement_theta_max 27.27
_cell_measurement_theta_min 2.69
_cell_volume 6691.9(5)
_computing_cell_refinement
;
SAINT (Bruker, 2006)
;
_computing_data_collection
;
APEX2 (Bruker, 2006)
;
_computing_data_reduction
;
SAINT (Bruker, 2006)
;
_computing_molecular_graphics
;
Mercury (Macrae <i>et al.</i>,  2008)
;
_computing_publication_material
;
<i>CRYSCAL</i> (T. Roisnel, local program), SHELXL2014 (Sheldrick,
2008),
enCIFer
(Allen <i>et al.</i>, 2004), PLATON (Spek, 2009), publCIF
(Westrip 2010) and
WinGX (Farrugia, 2012)
;
_computing_structure_refinement
;
SHELXL2014 (Sheldrick, 2008)
;
_computing_structure_solution
;
SIR97 (Altomare <i>et al.</i>,  1999)
;
_diffrn_ambient_temperature 150(2)
_diffrn_measured_fraction_theta_full 0.996
_diffrn_measured_fraction_theta_max 0.995
_diffrn_measurement_device_type 'Bruker APEXII'
_diffrn_measurement_method 'CCD rotation images, thin slices'
_diffrn_radiation_type MoK\a
_diffrn_radiation_wavelength 0.71073
_diffrn_reflns_av_R_equivalents 0.0318
_diffrn_reflns_limit_h_max 10
_diffrn_reflns_limit_h_min -9
_diffrn_reflns_limit_k_max 24
_diffrn_reflns_limit_k_min -35
_diffrn_reflns_limit_l_max 38
_diffrn_reflns_limit_l_min -38
_diffrn_reflns_number 8049
_diffrn_reflns_theta_full 25.242
_diffrn_reflns_theta_max 27.484
_diffrn_reflns_theta_min 2.951
_exptl_absorpt_coefficient_mu 0.077
_exptl_absorpt_correction_T_max 0.982
_exptl_absorpt_correction_T_min 0.884
_exptl_absorpt_correction_type multi-scan
_exptl_absorpt_process_details
;
(SADABS; Bruker, 2006)
;
_exptl_crystal_colour yellow
_exptl_crystal_density_diffrn 1.240
_exptl_crystal_density_method 'not measured'
_exptl_crystal_description prism
_exptl_crystal_F_000 2624
_exptl_crystal_size_max 0.55
_exptl_crystal_size_mid 0.29
_exptl_crystal_size_min 0.24
_refine_diff_density_max 0.175
_refine_diff_density_min -0.155
_refine_ls_extinction_method none
_refine_ls_goodness_of_fit_ref 1.055
_refine_ls_hydrogen_treatment constr
_refine_ls_matrix_type full
_refine_ls_number_parameters 217
_refine_ls_number_reflns 3350
_refine_ls_number_restraints 1
_refine_ls_restrained_S_all 1.055
_refine_ls_R_factor_all 0.0438
_refine_ls_R_factor_gt 0.0386
_refine_ls_shift/su_max 0.000
_refine_ls_shift/su_mean 0.000
_refine_ls_structure_factor_coef Fsqd
_refine_ls_weighting_details 'w=1/[\s^2^(Fo^2^)+(0.0407P)^2^+4.1058P] where P=(Fo^2^+2Fc^2^)/3'
_refine_ls_weighting_scheme calc
_refine_ls_wR_factor_gt 0.0910
_refine_ls_wR_factor_ref 0.0939
_reflns_number_gt 3036
_reflns_number_total 3350
_reflns_threshold_expression I>2\s(I)
_cod_data_source_file su5029sup1.cif
_cod_data_source_block I
_cod_database_code 2240314
_cod_database_fobs_code 2240314
_shelx_space_group_comment
;
The symmetry employed for this shelxl refinement is uniquely defined
by the following loop, which should always be used as a source of
symmetry information in preference to the above space-group names.
They are only intended as comments.
;
_shelx_estimated_absorpt_t_min 0.959
_shelx_estimated_absorpt_t_max 0.982
_shelxl_version_number 2.014

loop_
_space_group_symop_operation_xyz
'x, y, z'
'x, -y, -z'
'x+1/4, -y+1/4, z+1/4'
'x+1/4, y+1/4, -z+1/4'
'x, y+1/2, z+1/2'
'x, -y+1/2, -z+1/2'
'x+1/4, -y+3/4, z+3/4'
'x+1/4, y+3/4, -z+3/4'
'x+1/2, y, z+1/2'
'x+1/2, -y, -z+1/2'
'x+3/4, -y+1/4, z+3/4'
'x+3/4, y+1/4, -z+3/4'
'x+1/2, y+1/2, z'
'x+1/2, -y+1/2, -z'
'x+3/4, -y+3/4, z+1/4'
'x+3/4, y+3/4, -z+1/4'

loop_
_atom_site_type_symbol
_atom_site_label
_atom_site_fract_x
_atom_site_fract_y
_atom_site_fract_z
_atom_site_U_iso_or_equiv
_atom_site_adp_type
_atom_site_calc_flag
_atom_site_occupancy
C C11 0.4692(3) 0.24563(8) 0.36467(7) 0.0255(5) Uani d 1
C C12 0.4156(3) 0.28709(9) 0.34210(7) 0.0316(5) Uani d 1
H H12 0.4758 0.3164 0.3444 0.038 Uiso calc 1
C C13 0.2746(3) 0.28525(11) 0.31643(9) 0.0426(7) Uani d 1
H H13 0.2381 0.3134 0.3010 0.051 Uiso calc 1
C C14 0.1865(3) 0.24267(12) 0.31313(10) 0.0504(8) Uani d 1
H H14 0.0888 0.2418 0.2958 0.060 Uiso calc 1
C C15 0.2393(4) 0.20147(11) 0.33483(10) 0.0453(7) Uani d 1
H H15 0.1790 0.1722 0.3322 0.054 Uiso calc 1
C C16 0.3810(3) 0.20282(9) 0.36059(8) 0.0326(6) Uani d 1
H H16 0.4178 0.1744 0.3755 0.039 Uiso calc 1
C C1 0.6212(3) 0.24786(8) 0.39198(6) 0.0222(4) Uani d 1
O O1 0.7037(2) 0.28433(5) 0.39542(5) 0.0300(4) Uani d 1
C C2 0.6774(3) 0.20274(8) 0.41744(7) 0.0220(5) Uani d 1
C C21 0.6542(3) 0.20065(8) 0.46670(6) 0.0234(5) Uani d 1
C C22 0.5622(3) 0.23566(9) 0.48904(7) 0.0291(5) Uani d 1
H H22 0.5110 0.2608 0.4723 0.035 Uiso calc 1
C C23 0.5449(3) 0.23409(10) 0.53561(8) 0.0344(6) Uani d 1
H H23 0.4825 0.2582 0.5507 0.041 Uiso calc 1
C C24 0.6182(3) 0.19755(11) 0.55991(8) 0.0401(6) Uani d 1
H H24 0.6067 0.1966 0.5917 0.048 Uiso calc 1
C C25 0.7083(4) 0.16228(11) 0.53816(8) 0.0406(7) Uani d 1
H H25 0.7575 0.1369 0.5550 0.049 Uiso calc 1
C C26 0.7272(3) 0.16376(9) 0.49169(8) 0.0332(6) Uani d 1
H H26 0.7901 0.1396 0.4769 0.040 Uiso calc 1
N N1 0.7555(2) 0.16872(7) 0.39690(6) 0.0265(4) Uani d 1
N N2 0.7675(2) 0.17867(7) 0.35026(6) 0.0255(4) Uani d 1
C C3 0.8450(3) 0.14520(8) 0.32965(7) 0.0245(5) Uani d 1
H H3 0.8903 0.1192 0.3465 0.029 Uiso calc 1
C C31 0.8657(3) 0.14596(8) 0.28078(7) 0.0252(5) Uani d 1
C C32 0.9510(3) 0.10863(9) 0.25997(8) 0.0307(5) Uani d 1
H H32 0.9991 0.0838 0.2777 0.037 Uiso calc 1
C C33 0.9664(3) 0.10743(10) 0.21338(8) 0.0383(6) Uani d 1
H H33 1.0228 0.0814 0.1993 0.046 Uiso calc 1
C C34 0.9002(3) 0.14389(9) 0.18749(8) 0.0371(6) Uani d 1
H H34 0.9115 0.1431 0.1556 0.045 Uiso calc 1
C C35 0.8166(3) 0.18203(10) 0.20799(8) 0.0346(6) Uani d 1
H H35 0.7721 0.2074 0.1902 0.041 Uiso calc 1
C C36 0.7987(3) 0.18291(9) 0.25427(8) 0.0294(5) Uani d 1
H H36 0.7406 0.2087 0.2682 0.035 Uiso calc 1

loop_
_atom_site_aniso_label
_atom_site_aniso_U_11
_atom_site_aniso_U_22
_atom_site_aniso_U_33
_atom_site_aniso_U_12
_atom_site_aniso_U_13
_atom_site_aniso_U_23
C11 0.0250(11) 0.0314(12) 0.0200(9) 0.0026(11) 0.0015(8) 0.0014(8)
C12 0.0328(13) 0.0337(13) 0.0283(11) 0.0066(11) -0.0003(10) 0.0044(10)
C13 0.0368(15) 0.0525(17) 0.0385(14) 0.0136(14) -0.0061(11) 0.0126(12)
C14 0.0283(15) 0.076(2) 0.0472(15) -0.0018(15) -0.0157(12) 0.0105(15)
C15 0.0348(15) 0.0542(17) 0.0471(15) -0.0116(14) -0.0096(12) 0.0049(13)
C16 0.0298(13) 0.0375(14) 0.0304(11) -0.0016(12) -0.0019(9) 0.0049(10)
C1 0.0268(11) 0.0233(11) 0.0166(8) 0.0035(10) 0.0021(8) -0.0012(8)
O1 0.0370(10) 0.0233(8) 0.0298(8) -0.0021(8) -0.0063(7) 0.0013(6)
C2 0.0214(11) 0.0228(10) 0.0217(9) -0.0008(10) -0.0023(8) 0.0004(8)
C21 0.0236(12) 0.0262(11) 0.0205(9) -0.0027(9) -0.0012(8) 0.0029(8)
C22 0.0292(13) 0.0311(13) 0.0268(11) 0.0028(11) 0.0008(9) 0.0009(9)
C23 0.0317(14) 0.0428(15) 0.0288(12) 0.0041(12) 0.0054(10) -0.0010(10)
C24 0.0344(14) 0.0655(18) 0.0203(10) 0.0006(14) 0.0028(10) 0.0063(12)
C25 0.0372(15) 0.0549(17) 0.0297(12) 0.0075(14) -0.0009(10) 0.0153(11)
C26 0.0347(14) 0.0367(14) 0.0284(12) 0.0061(12) 0.0004(10) 0.0079(10)
N1 0.0320(11) 0.0263(10) 0.0212(9) 0.0019(9) -0.0025(8) 0.0019(7)
N2 0.0317(11) 0.0248(10) 0.0201(9) 0.0012(9) -0.0014(8) -0.0013(7)
C3 0.0258(12) 0.0213(11) 0.0265(10) -0.0013(10) -0.0021(8) 0.0005(9)
C31 0.0237(12) 0.0250(11) 0.0268(10) -0.0049(10) -0.0009(9) -0.0034(9)
C32 0.0327(14) 0.0296(12) 0.0299(12) 0.0014(11) 0.0035(9) -0.0009(9)
C33 0.0395(16) 0.0419(15) 0.0335(13) -0.0008(13) 0.0100(10) -0.0070(11)
C34 0.0386(15) 0.0490(16) 0.0238(10) -0.0104(13) 0.0031(10) -0.0019(10)
C35 0.0359(14) 0.0378(14) 0.0299(12) -0.0038(12) -0.0064(10) 0.0054(10)
C36 0.0319(13) 0.0256(12) 0.0307(11) -0.0002(11) -0.0049(10) 0.0005(9)

loop_
_atom_type_symbol
_atom_type_description
_atom_type_scat_dispersion_real
_atom_type_scat_dispersion_imag
_atom_type_scat_source
C C 0.0033 0.0016 'International Tables Vol C Tables 4.2.6.8 and 6.1.1.4'
H H 0.0000 0.0000 'International Tables Vol C Tables 4.2.6.8 and 6.1.1.4'
N N 0.0061 0.0033 'International Tables Vol C Tables 4.2.6.8 and 6.1.1.4'
O O 0.0106 0.0060 'International Tables Vol C Tables 4.2.6.8 and 6.1.1.4'

loop_
_geom_angle_atom_site_label_1
_geom_angle_atom_site_label_2
_geom_angle_atom_site_label_3
_geom_angle
C16 C11 C12 119.5(2)
C16 C11 C1 121.1(2)
C12 C11 C1 119.4(2)
C13 C12 C11 119.7(2)
C13 C12 H12 120.1
C11 C12 H12 120.1
C12 C13 C14 120.3(2)
C12 C13 H13 119.9
C14 C13 H13 119.9
C15 C14 C13 120.4(2)
C15 C14 H14 119.8
C13 C14 H14 119.8
C14 C15 C16 119.8(3)
C14 C15 H15 120.1
C16 C15 H15 120.1
C15 C16 C11 120.2(2)
C15 C16 H16 119.9
C11 C16 H16 119.9
O1 C1 C11 122.96(19)
O1 C1 C2 117.85(19)
C11 C1 C2 119.19(19)
N1 C2 C21 120.24(19)
N1 C2 C1 120.61(18)
C21 C2 C1 118.91(18)
C22 C21 C26 118.99(19)
C22 C21 C2 120.9(2)
C26 C21 C2 120.1(2)
C23 C22 C21 120.4(2)
C23 C22 H22 119.8
C21 C22 H22 119.8
C24 C23 C22 120.0(2)
C24 C23 H23 120.0
C22 C23 H23 120.0
C23 C24 C25 120.2(2)
C23 C24 H24 119.9
C25 C24 H24 119.9
C24 C25 C26 120.2(2)
C24 C25 H25 119.9
C26 C25 H25 119.9
C25 C26 C21 120.2(2)
C25 C26 H26 119.9
C21 C26 H26 119.9
C2 N1 N2 110.84(16)
C3 N2 N1 111.29(17)
N2 C3 C31 121.5(2)
N2 C3 H3 119.2
C31 C3 H3 119.2
C32 C31 C36 119.1(2)
C32 C31 C3 119.3(2)
C36 C31 C3 121.6(2)
C31 C32 C33 120.4(2)
C31 C32 H32 119.8
C33 C32 H32 119.8
C34 C33 C32 120.2(2)
C34 C33 H33 119.9
C32 C33 H33 119.9
C33 C34 C35 120.1(2)
C33 C34 H34 120.0
C35 C34 H34 120.0
C36 C35 C34 119.9(2)
C36 C35 H35 120.0
C34 C35 H35 120.0
C35 C36 C31 120.3(2)
C35 C36 H36 119.8
C31 C36 H36 119.8

loop_
_geom_bond_atom_site_label_1
_geom_bond_atom_site_label_2
_geom_bond_distance
C11 C16 1.390(3)
C11 C12 1.397(3)
C11 C1 1.483(3)
C12 C13 1.382(4)
C12 H12 0.9500
C13 C14 1.382(4)
C13 H13 0.9500
C14 C15 1.377(4)
C14 H14 0.9500
C15 C16 1.387(4)
C15 H15 0.9500
C16 H16 0.9500
C1 O1 1.216(3)
C1 C2 1.528(3)
C2 N1 1.288(3)
C2 C21 1.476(3)
C21 C22 1.392(3)
C21 C26 1.394(3)
C22 C23 1.390(3)
C22 H22 0.9500
C23 C24 1.377(4)
C23 H23 0.9500
C24 C25 1.381(4)
C24 H24 0.9500
C25 C26 1.388(3)
C25 H25 0.9500
C26 H26 0.9500
N1 N2 1.415(2)
N2 C3 1.276(3)
C3 C31 1.461(3)
C3 H3 0.9500
C31 C32 1.389(3)
C31 C36 1.400(3)
C32 C33 1.389(3)
C32 H32 0.9500
C33 C34 1.377(4)
C33 H33 0.9500
C34 C35 1.395(4)
C34 H34 0.9500
C35 C36 1.382(3)
C35 H35 0.9500
C36 H36 0.9500

loop_
_geom_hbond_atom_site_label_D
_geom_hbond_atom_site_label_H
_geom_hbond_atom_site_label_A
_geom_hbond_site_symmetry_A
_geom_hbond_distance_DH
_geom_hbond_distance_HA
_geom_hbond_distance_DA
_geom_hbond_angle_DHA
C35 H35 O1 6 0.95 2.61 3.337(3) 134
C3 H3 O1 8_545 0.95 2.41 3.272(3) 151
C32 H32 O1 8_545 0.95 2.68 3.478(3) 141
C26 H26 Cg 3_555 0.95 2.97 3.699(3) 135

loop_
_geom_torsion_atom_site_label_1
_geom_torsion_atom_site_label_2
_geom_torsion_atom_site_label_3
_geom_torsion_atom_site_label_4
_geom_torsion
C16 C11 C12 C13 0.7(3)
C1 C11 C12 C13 179.7(2)
C11 C12 C13 C14 0.2(4)
C12 C13 C14 C15 -1.0(4)
C13 C14 C15 C16 0.7(5)
C14 C15 C16 C11 0.2(4)
C12 C11 C16 C15 -1.0(3)
C1 C11 C16 C15 -179.9(2)
C16 C11 C1 O1 178.1(2)
C12 C11 C1 O1 -0.8(3)
C16 C11 C1 C2 -2.4(3)
C12 C11 C1 C2 178.7(2)
O1 C1 C2 N1 -100.0(2)
C11 C1 C2 N1 80.6(3)
O1 C1 C2 C21 74.6(3)
C11 C1 C2 C21 -104.9(2)
N1 C2 C21 C22 -176.3(2)
C1 C2 C21 C22 9.1(3)
N1 C2 C21 C26 4.9(3)
C1 C2 C21 C26 -169.7(2)
C26 C21 C22 C23 0.6(4)
C2 C21 C22 C23 -178.2(2)
C21 C22 C23 C24 -0.4(4)
C22 C23 C24 C25 -0.3(4)
C23 C24 C25 C26 0.8(4)
C24 C25 C26 C21 -0.5(4)
C22 C21 C26 C25 -0.2(4)
C2 C21 C26 C25 178.7(2)
C21 C2 N1 N2 -178.27(18)
C1 C2 N1 N2 -3.8(3)
C2 N1 N2 C3 179.9(2)
N1 N2 C3 C31 176.64(19)
N2 C3 C31 C32 -180.0(2)
N2 C3 C31 C36 -1.3(3)
C36 C31 C32 C33 -1.4(4)
C3 C31 C32 C33 177.3(2)
C31 C32 C33 C34 1.5(4)
C32 C33 C34 C35 -0.4(4)
C33 C34 C35 C36 -0.7(4)
C34 C35 C36 C31 0.7(4)
C32 C31 C36 C35 0.4(4)
C3 C31 C36 C35 -178.3(2)
